data_7011531
loop_
_publ_author_name
'Xiangming Chen'
'Yongnan Zhao'
'Ruji Wang'
'Ming Li'
'Zhenhong Mai'

_publ_section_title
;
 Synthesis and structure of an open-framework cobalt zincophosphate
;
_journal_issue 16
_journal_name_full 'J. Chem. Soc., Dalton Trans.'
_journal_page_first 3092
_journal_page_last 3095
_journal_paper_doi 10.1039/b201089p
_journal_year 2002
_chemical_formula_sum 'C4 H15 Co0.14 N2 O12 P3 Zn1.86'
_chemical_formula_weight 505.93
_space_group_IT_number 15
_symmetry_cell_setting monoclinic
_symmetry_space_group_name_Hall '-C 2yc'
_symmetry_space_group_name_H-M 'C 1 2/c 1'
_atom_sites_solution_hydrogens geom
_atom_sites_solution_primary direct
_atom_sites_solution_secondary difmap
_audit_creation_method SHELXL-97
_cell_angle_alpha 90.00
_cell_angle_beta 94.77(3)
_cell_angle_gamma 90.00
_cell_formula_units_Z 4
_cell_length_a 13.374(3)
_cell_length_b 12.827(3)
_cell_length_c 8.1940(16)
_cell_measurement_temperature 293(2)
_cell_volume 1400.8(5)
_computing_cell_refinement 'Bruker XSCANS'
_computing_data_collection 'Bruker XSCANS'
_computing_data_reduction 'Bruker SHELXTL'
_computing_molecular_graphics 'Bruker SHELXTL'
_computing_publication_material 'Bruker SHELXTL'
_computing_structure_refinement 'SHELXL-97 (Sheldrick, 1997)'
_computing_structure_solution 'SHELXS-97 (Sheldrick, 1990)'
_diffrn_ambient_temperature 293(2)
_diffrn_measured_fraction_theta_full 0.948
_diffrn_measured_fraction_theta_max 0.948
_diffrn_measurement_device_type 'Bruker P4'
_diffrn_measurement_method '\w scans'
_diffrn_radiation_monochromator graphite
_diffrn_radiation_source 'fine-focus sealed tube'
_diffrn_radiation_type MoK\a
_diffrn_radiation_wavelength 0.71073
_diffrn_reflns_av_R_equivalents 0.0207
_diffrn_reflns_av_sigmaI/netI 0.0215
_diffrn_reflns_limit_h_max 16
_diffrn_reflns_limit_h_min -20
_diffrn_reflns_limit_k_max 19
_diffrn_reflns_limit_k_min -11
_diffrn_reflns_limit_l_max 11
_diffrn_reflns_limit_l_min -12
_diffrn_reflns_number 6496
_diffrn_reflns_theta_full 33.45
_diffrn_reflns_theta_max 33.45
_diffrn_reflns_theta_min 2.20
_exptl_absorpt_coefficient_mu 3.762
_exptl_absorpt_correction_T_max 0.112
_exptl_absorpt_correction_T_min 0.016
_exptl_crystal_colour blue
_exptl_crystal_density_diffrn 2.399
_exptl_crystal_density_method 'not measured'
_exptl_crystal_description prism
_exptl_crystal_F_000 1014
_exptl_crystal_size_max 0.3
_exptl_crystal_size_mid 0.25
_exptl_crystal_size_min 0.2
_refine_diff_density_max 0.819
_refine_diff_density_min -0.594
_refine_diff_density_rms 0.104
_refine_ls_extinction_method none
_refine_ls_goodness_of_fit_ref 1.075
_refine_ls_hydrogen_treatment mixed
_refine_ls_matrix_type full
_refine_ls_number_parameters 108
_refine_ls_number_reflns 2607
_refine_ls_number_restraints 0
_refine_ls_restrained_S_all 1.075
_refine_ls_R_factor_all 0.0276
_refine_ls_R_factor_gt 0.0249
_refine_ls_shift/su_max 0.006
_refine_ls_shift/su_mean 0.001
_refine_ls_structure_factor_coef Fsqd
_refine_ls_weighting_details 'calc w=1/[\s^2^(Fo^2^)+(0.0400P)^2^+0.0500P] where P=(Fo^2^+2Fc^2^)/3'
_refine_ls_weighting_scheme calc
_refine_ls_wR_factor_gt 0.0673
_refine_ls_wR_factor_ref 0.0681
_reflns_number_gt 2343
_reflns_number_total 2607
_reflns_threshold_expression >2sigma(I)
_cod_data_source_file b201089p.txt
_cod_data_source_block 183-a
_cod_original_cell_volume 1400.9(5)
_cod_original_sg_symbol_H-M C2/c
_cod_database_code 7011531

loop_
_symmetry_equiv_pos_as_xyz
'x, y, z'
'-x, y, -z+1/2'
'x+1/2, y+1/2, z'
'-x+1/2, y+1/2, -z+1/2'
'-x, -y, -z'
'x, -y, z-1/2'
'-x+1/2, -y+1/2, -z'
'x+1/2, -y+1/2, z-1/2'

loop_
_atom_site_label
_atom_site_type_symbol
_atom_site_fract_x
_atom_site_fract_y
_atom_site_fract_z
_atom_site_U_iso_or_equiv
_atom_site_adp_type
_atom_site_occupancy
_atom_site_symmetry_multiplicity
_atom_site_calc_flag
_atom_site_refinement_flags
_atom_site_disorder_assembly
_atom_site_disorder_group
Zn1 Zn 0.379466(12) 0.121604(12) 0.03942(2) 0.01483(6) Uani 0.93 1 d P . .
Co1 Co 0.379466(12) 0.121604(12) 0.03942(2) 0.01483(6) Uani 0.07 1 d P . .
P1 P 0.5000 0.04065(4) -0.2500 0.01348(10) Uani 1 2 d S . .
P2 P 0.35859(3) 0.37079(3) 0.09849(5) 0.01636(8) Uani 1 1 d . . .
N1 N 0.34670(10) 0.20788(10) 0.47128(17) 0.0231(3) Uani 1 1 d . . .
H1A H 0.4008 0.1697 0.5056 0.028 Uiso 1 1 calc R . .
H1B H 0.3558 0.2324 0.3707 0.028 Uiso 1 1 calc R . .
C1 C 0.33715(13) 0.29637(14) 0.5844(2) 0.0287(3) Uani 1 1 d . . .
H1C H 0.3958 0.3408 0.5829 0.034 Uiso 1 1 calc R . .
H1D H 0.3344 0.2701 0.6949 0.034 Uiso 1 1 calc R . .
C2 C 0.24434(13) 0.35946(13) 0.5373(2) 0.0275(4) Uani 1 1 d . . .
H2A H 0.2379 0.4143 0.6173 0.033 Uiso 1 1 calc R . .
H2B H 0.2502 0.3920 0.4316 0.033 Uiso 1 1 calc R . .
O1 O 0.48694(9) 0.11166(8) -0.10177(14) 0.0192(2) Uani 1 1 d . . .
O2 O 0.40548(8) 0.02525(9) 0.21860(14) 0.0235(2) Uani 1 1 d . . .
O3 O 0.41086(13) 0.38719(10) -0.06404(19) 0.0377(3) Uani 1 1 d . . .
H3 H 0.4031 0.4426 -0.1240 0.040(6) Uiso 1 1 d R . .
O4 O 0.24964(9) 0.39597(10) 0.0763(2) 0.0357(3) Uani 1 1 d . . .
O5 O 0.40798(8) 0.44434(9) 0.22904(15) 0.0266(3) Uani 1 1 d . . .
H5 H 0.5000 0.4331 0.2499 0.119(19) Uiso 1 2 d SR . .
O6 O 0.38102(10) 0.25902(8) 0.14665(15) 0.0241(2) Uani 1 1 d . . .

loop_
_atom_site_aniso_label
_atom_site_aniso_U_11
_atom_site_aniso_U_22
_atom_site_aniso_U_33
_atom_site_aniso_U_23
_atom_site_aniso_U_13
_atom_site_aniso_U_12
Zn1 0.01401(9) 0.01329(9) 0.01717(9) 0.00068(5) 0.00123(6) 0.00146(5)
Co1 0.01401(9) 0.01329(9) 0.01717(9) 0.00068(5) 0.00123(6) 0.00146(5)
P1 0.0149(2) 0.0114(2) 0.0144(2) 0.000 0.00255(16) 0.000
P2 0.01555(17) 0.01239(16) 0.02087(18) -0.00036(12) -0.00006(13) 0.00063(11)
N1 0.0218(6) 0.0242(6) 0.0238(6) 0.0050(5) 0.0049(5) 0.0088(5)
C1 0.0245(8) 0.0320(8) 0.0293(8) -0.0054(7) 0.0003(6) -0.0022(6)
C2 0.0329(9) 0.0172(7) 0.0334(9) -0.0006(6) 0.0089(7) 0.0025(6)
O1 0.0192(5) 0.0201(5) 0.0190(5) -0.0067(4) 0.0052(4) -0.0044(4)
O2 0.0232(5) 0.0236(5) 0.0247(5) 0.0093(4) 0.0070(4) 0.0096(4)
O3 0.0584(10) 0.0254(6) 0.0321(7) 0.0073(5) 0.0213(7) 0.0046(6)
O4 0.0183(6) 0.0326(7) 0.0538(9) -0.0120(6) -0.0113(6) 0.0054(5)
O5 0.0192(5) 0.0206(5) 0.0386(7) -0.0133(5) -0.0059(5) 0.0024(4)
O6 0.0363(7) 0.0130(5) 0.0228(5) -0.0001(4) 0.0016(5) 0.0036(4)

loop_
_atom_type_symbol
_atom_type_description
_atom_type_scat_dispersion_real
_atom_type_scat_dispersion_imag
_atom_type_scat_source
Zn Zn 0.2839 1.4301 'International Tables Vol C Tables 4.2.6.8 and 6.1.1.4'
P P 0.1023 0.0942 'International Tables Vol C Tables 4.2.6.8 and 6.1.1.4'
N N 0.0061 0.0033 'International Tables Vol C Tables 4.2.6.8 and 6.1.1.4'
H H 0.0000 0.0000 'International Tables Vol C Tables 4.2.6.8 and 6.1.1.4'
C C 0.0033 0.0016 'International Tables Vol C Tables 4.2.6.8 and 6.1.1.4'
O O 0.0106 0.0060 'International Tables Vol C Tables 4.2.6.8 and 6.1.1.4'
Co Co 0.3494 0.9721 'International Tables Vol C Tables 4.2.6.8 and 6.1.1.4'

loop_
_geom_angle_atom_site_label_1
_geom_angle_atom_site_label_2
_geom_angle_atom_site_label_3
_geom_angle
_geom_angle_site_symmetry_1
_geom_angle_site_symmetry_3
_geom_angle_publ_flag
O4 Zn1 O1 112.53(6) 7 . ?
O4 Zn1 O2 113.58(6) 7 . ?
O1 Zn1 O2 108.60(5) . . ?
O4 Zn1 O6 107.59(5) 7 . ?
O1 Zn1 O6 110.32(5) . . ?
O2 Zn1 O6 103.86(5) . . ?
O4 Co1 O1 112.53(6) 7 . ?
O4 Co1 O2 113.58(6) 7 . ?
O1 Co1 O2 108.60(5) . . ?
O4 Co1 O6 107.59(5) 7 . ?
O1 Co1 O6 110.32(5) . . ?
O2 Co1 O6 103.86(5) . . ?
O2 P1 O2 112.66(10) 6 5_655 ?
O2 P1 O1 108.31(6) 6 . ?
O2 P1 O1 109.99(7) 5_655 . ?
O2 P1 O1 109.99(7) 6 2_654 ?
O2 P1 O1 108.31(6) 5_655 2_654 ?
O1 P1 O1 107.46(9) . 2_654 ?
O4 P2 O6 114.14(8) . . ?
O4 P2 O5 108.18(7) . . ?
O6 P2 O5 109.69(7) . . ?
O4 P2 O3 111.58(10) . . ?
O6 P2 O3 104.85(7) . . ?
O5 P2 O3 108.24(8) . . ?
C1 N1 C2 111.22(13) . 7_556 ?
N1 C1 C2 111.39(13) . . ?
N1 C2 C1 110.71(14) 7_556 . ?
P1 O1 Zn1 130.80(7) . . ?
P1 O1 Co1 130.80(7) . . ?
Zn1 O1 Co1 0.000(9) . . ?
P1 O2 Zn1 125.33(7) 5_655 . ?
P1 O2 Co1 125.33(7) 5_655 . ?
Zn1 O2 Co1 0.000(13) . . ?
P2 O4 Co1 150.34(10) . 7 ?
P2 O4 Zn1 150.34(10) . 7 ?
Co1 O4 Zn1 0.000(5) 7 7 ?
P2 O6 Zn1 137.62(8) . . ?
P2 O6 Co1 137.62(8) . . ?
Zn1 O6 Co1 0.000(14) . . ?

loop_
_geom_bond_atom_site_label_1
_geom_bond_atom_site_label_2
_geom_bond_distance
_geom_bond_site_symmetry_2
_geom_bond_publ_flag
Zn1 O4 1.9128(14) 7 ?
Zn1 O1 1.9229(13) . ?
Zn1 O2 1.9285(11) . ?
Zn1 O6 1.9689(11) . ?
Co1 O4 1.9128(14) 7 ?
Co1 O1 1.9229(13) . ?
Co1 O2 1.9285(11) . ?
Co1 O6 1.9689(11) . ?
P1 O2 1.5247(11) 6 ?
P1 O2 1.5247(11) 5_655 ?
P1 O1 1.5398(11) . ?
P1 O1 1.5398(11) 2_654 ?
P2 O4 1.4888(13) . ?
P2 O6 1.5104(11) . ?
P2 O5 1.5339(12) . ?
P2 O3 1.5689(15) . ?
N1 C1 1.477(2) . ?
N1 C2 1.490(2) 7_556 ?
C1 C2 1.505(2) . ?
C2 N1 1.490(2) 7_556 ?
O2 P1 1.5247(11) 5_655 ?
O4 Co1 1.9128(14) 7 ?
O4 Zn1 1.9128(14) 7 ?

loop_
_geom_hbond_atom_site_label_D
_geom_hbond_atom_site_label_H
_geom_hbond_atom_site_label_A
_geom_hbond_distance_DH
_geom_hbond_distance_HA
_geom_hbond_distance_DA
_geom_hbond_angle_DHA
_geom_hbond_site_symmetry_A
O5 H5 O5 1.24 1.24 2.457(2) 166.6 2_655
O3 H3 O5 0.87 1.89 2.7451(17) 169.5 6_565
N1 H1A O1 0.90 1.80 2.6872(17) 169.5 2_655
N1 H1B O6 0.90 1.92 2.8142(19) 169.7 .
